data_7716642
loop_
_publ_author_name
'Pankov, Roman O.'
'Tarabrin, Ignatii R.'
'Son, Alexandra G.'
'Minyaev, Mikhail E.'
'Prima, Darya O.'
'Ananikov, Valentine P.'

_publ_section_title
;
 Synthesis and comparative study of (NHC<sub>F</sub>)PdCl<sub>2</sub>Py
 and (NHC<sub>F</sub>)Ni(Cp)Cl complexes: investigation of the electronic
 properties of NHC ligands and complex characteristics.
;
_journal_issue 30
_journal_name_full 'Dalton transactions (Cambridge, England : 2003)'
_journal_page_first 12503
_journal_page_last 12518
_journal_paper_doi 10.1039/d4dt01304b
_journal_volume 53
_journal_year 2024
_chemical_formula_moiety 'C20 H13 Cl F4 N2 Ni'
_chemical_formula_sum 'C20 H13 Cl F4 N2 Ni'
_chemical_formula_weight 451.48
_space_group_crystal_system monoclinic
_space_group_IT_number 14
_space_group_name_Hall '-P 2ybc'
_space_group_name_H-M_alt 'P 1 21/c 1'
_atom_sites_solution_hydrogens difmap
_atom_sites_solution_primary dual
_atom_sites_solution_secondary difmap
_audit_creation_date 2024-01-24
_audit_creation_method
;
Olex2 1.5
(compiled 2021.12.09 svn.r5202d8cf for OlexSys, GUI svn.r6439)
;
_audit_update_record
;
2024-03-06 deposited with the CCDC.	2024-07-16 downloaded from the CCDC.
;
_cell_angle_alpha 90
_cell_angle_beta 100.8923(5)
_cell_angle_gamma 90
_cell_formula_units_Z 4
_cell_length_a 7.99026(4)
_cell_length_b 19.21028(11)
_cell_length_c 11.91822(6)
_cell_measurement_reflns_used 18527
_cell_measurement_temperature 100.00(10)
_cell_measurement_theta_max 80.1490
_cell_measurement_theta_min 3.7960
_cell_volume 1796.431(17)
_computing_cell_refinement 'CrysAlisPro 1.171.43.104a (Rigaku OD, 2023)'
_computing_data_collection 'CrysAlisPro system (CCD 43.92a 64-bit (release 05-10-2023))'
_computing_data_reduction 'CrysAlisPro 1.171.43.104a (Rigaku OD, 2023)'
_computing_molecular_graphics 'Olex2 1.5 (Dolomanov et al., 2009)'
_computing_publication_material 'Olex2 1.5 (Dolomanov et al., 2009)'
_computing_structure_refinement 'XL  (Sheldrick, 2008)'
_diffrn_ambient_environment N~2~
_diffrn_ambient_temperature 100.00(10)
_diffrn_detector 'Hybrid Pixel Array Detector'
_diffrn_detector_area_resol_mean 10.0000
_diffrn_detector_type HyPix
_diffrn_measured_fraction_theta_full 1.000
_diffrn_measured_fraction_theta_max 0.999
_diffrn_measurement_details
;
List of Runs (angles in degrees, time in seconds):

  # Type    Start    End  Width  t~exp~   \w     \q     \k     \f   Frames
#--------------------------------------------------------------------------
  1  \w     -1.00  68.00   0.50    0.05    --   15.16 -99.00-180.00  138
  2  \w     -1.00  68.00   0.50    0.05    --   15.16 -99.00-120.00  138
  3  \w    -21.00  61.00   0.50    0.05    --   15.16 -84.00 -25.00  164
  4  \w     34.00 112.00   0.50    0.20    --   71.20-125.00   0.00  156
  5  \w     43.00 108.00   0.50    0.25    --  127.25-111.00-180.00  130
  6  \w     37.00 105.00   0.50    0.25    --  127.25 -92.00-120.00  136
  7  \w     37.00 105.00   0.50    0.25    --  127.25 -92.00 -90.00  136
  8  \w     37.00 105.00   0.50    0.25    --  127.25 -92.00 -30.00  136
  9  \w     37.00 105.00   0.50    0.25    --  127.25 -92.00 -30.00  136
 10  \w     43.00 108.00   0.50    0.25    --  127.25-111.00  90.00  130
 11  \w     52.00  78.00   0.50    0.25    --  127.25 -92.00  30.00   52
 12  \w     38.00 174.00   0.50    0.25    --  127.25 -84.00 -25.00  272
 13  \w     38.00 174.00   0.50    0.25    --  127.25 -84.00 -25.00  272
 14  \w    -18.00 117.00   0.50    0.20    --   71.20 -84.00 -25.00  270
 15  \w     85.00 111.00   0.50    0.25    --  127.25 -80.00 102.37   52
 16  \w     41.00 105.00   0.50    0.25    --  127.25 -77.00 150.00  128
 17  \w     41.00 105.00   0.50    0.25    --  127.25 -77.00  90.00  128
 18  \w     49.00  76.00   0.50    0.25    --  127.25 -64.00  30.00   54
 19  \w     41.00 105.00   0.50    0.25    --  127.25 -77.00   0.00  128
 20  \w     -7.00  71.00   0.50    0.20    --   71.20 -61.00 150.00  156
 21  \w     49.00  76.00   0.50    0.25    --  127.25 -64.00   0.00   54
 22  \w     49.00  76.00   0.50    0.25    --  127.25 -64.00 -30.00   54
 23  \w     49.00  76.00   0.50    0.25    --  127.25 -64.00-120.00   54
 24  \w     49.00  75.00   0.50    0.25    --  127.25 -64.00-180.00   52
 25  \w    -17.00  35.00   0.50    0.20    --   71.20 -30.00 150.00  104
 26  \w     44.00 178.00   0.50    0.25    --  127.25  28.00  -3.64  268
 27  \w     90.00 178.00   0.50    0.25    --  127.25  64.00  90.00  176
 28  \w     84.00 178.00   0.50    0.25    --  127.25  77.00  60.00  188
 29  \w    104.00 130.00   0.50    0.25    --  127.25  50.00 150.00   52
 30  \w     90.00 178.00   0.50    0.25    --  127.25  64.00  30.00  176
 31  \w     90.00 178.00   0.50    0.25    --  127.25  64.00  30.00  176
 32  \w     90.00 177.00   0.50    0.25    --  127.25  64.00   0.00  174
 33  \w     77.00 178.00   0.50    0.25    --  127.25  38.00  30.00  202
 34  \w     44.00 178.00   0.50    0.25    --  127.25  28.00  -3.64  268
 35  \w     90.00 178.00   0.50    0.25    --  127.25  64.00-180.00  176
 36  \w     63.00 146.00   0.50    0.25    --  127.25 178.00 -30.00  166
 37  \w     63.00 146.00   0.50    0.25    --  127.25 178.00  90.00  166
 38  \w    103.00 178.00   0.50    0.25    --  127.25 111.00  60.00  150
 39  \w    102.00 153.00   0.50    0.20    --   71.20  84.00  94.00  102
 40  \w    101.00 178.00   0.50    0.25    --  127.25  84.00  94.00  154
 41  \w    128.00 169.00   0.50    0.25    --  127.25 111.00 -60.00   82
 42  \w     64.00 143.00   0.50    0.25    --  127.25 178.00-180.00  158
 43  \w    -25.00  11.00   0.50    0.20    --  -71.20  15.00-150.00   72
 44  \w   -110.00 -39.00   0.50    0.05    --  -15.16 178.00-180.00  142
 45  \w    -61.00  43.00   0.50    0.05    --  -15.16  84.00  94.00  208
 46  \w   -152.00 -23.00   0.50    0.25    -- -105.75  84.00  94.00  258
 47  \w    -82.00 -27.00   0.50    0.25    -- -105.75 111.00 150.00  110
 48  \w    -35.00  11.00   0.50    0.20    --  -71.20  30.00  60.00   92
 49  \w    -20.00  30.00   0.50    0.05    --  -15.16 -84.00 -25.00  100
 50  \w   -160.00 -79.00   0.50    0.20    --  -71.20 -84.00 -25.00  162
 51  \w   -177.00 -79.00   0.50    0.25    -- -105.75 -84.00 -25.00  196
;
_diffrn_measurement_device 'four-circle diffractometer'
_diffrn_measurement_device_type 'XtaLAB Synergy, Dualflex, HyPix'
_diffrn_measurement_method '\w scans'
_diffrn_orient_matrix_type 'CrysAlisPro convention (1999,Acta A55,543-557)'
_diffrn_orient_matrix_UB_11 -0.1349592000
_diffrn_orient_matrix_UB_12 0.0582161000
_diffrn_orient_matrix_UB_13 -0.0141500000
_diffrn_orient_matrix_UB_21 0.0992038000
_diffrn_orient_matrix_UB_22 0.0401556000
_diffrn_orient_matrix_UB_23 -0.0782809000
_diffrn_orient_matrix_UB_31 -0.1024467000
_diffrn_orient_matrix_UB_32 -0.0378206000
_diffrn_orient_matrix_UB_33 -0.1048699000
_diffrn_radiation_monochromator mirror
_diffrn_radiation_probe x-ray
_diffrn_radiation_type 'Cu K\a'
_diffrn_radiation_wavelength 1.54184
_diffrn_reflns_av_R_equivalents 0.0221
_diffrn_reflns_av_unetI/netI 0.0140
_diffrn_reflns_Laue_measured_fraction_full 1.000
_diffrn_reflns_Laue_measured_fraction_max 0.999
_diffrn_reflns_limit_h_max 10
_diffrn_reflns_limit_h_min -10
_diffrn_reflns_limit_k_max 23
_diffrn_reflns_limit_k_min -24
_diffrn_reflns_limit_l_max 14
_diffrn_reflns_limit_l_min -15
_diffrn_reflns_number 24230
_diffrn_reflns_point_group_measured_fraction_full 1.000
_diffrn_reflns_point_group_measured_fraction_max 0.999
_diffrn_reflns_theta_full 67.684
_diffrn_reflns_theta_max 80.377
_diffrn_reflns_theta_min 4.424
_diffrn_source 'micro-focus sealed X-ray tube'
_diffrn_source_type 'PhotonJet (Cu) X-ray Source'
_exptl_absorpt_coefficient_mu 3.372
_exptl_absorpt_correction_T_max 1.000
_exptl_absorpt_correction_T_min 0.105
_exptl_absorpt_correction_type gaussian
_exptl_absorpt_process_details
;
CrysAlisPro 1.171.43.104a (Rigaku Oxford Diffraction, 2023)
Numerical absorption correction based on gaussian integration over
a multifaceted crystal model
Empirical absorption correction using spherical harmonics,
implemented in SCALE3 ABSPACK scaling algorithm.
;
_exptl_crystal_colour red
_exptl_crystal_density_diffrn 1.669
_exptl_crystal_density_method 'not measured'
_exptl_crystal_description block
_exptl_crystal_F_000 912
_exptl_crystal_size_max 0.559
_exptl_crystal_size_mid 0.440
_exptl_crystal_size_min 0.206
_refine_diff_density_max 0.328
_refine_diff_density_min -0.274
_refine_diff_density_rms 0.061
_refine_ls_extinction_coef 0.00311(12)
_refine_ls_extinction_expression Fc^*^=kFc[1+0.001xFc^2^\l^3^/sin(2\q)]^-1/4^
_refine_ls_extinction_method 'SHELXL-2018/3 (Sheldrick 2018)'
_refine_ls_goodness_of_fit_ref 1.104
_refine_ls_hydrogen_treatment refxyz
_refine_ls_matrix_type full
_refine_ls_number_parameters 293
_refine_ls_number_reflns 3931
_refine_ls_number_restraints 0
_refine_ls_restrained_S_all 1.104
_refine_ls_R_factor_all 0.0277
_refine_ls_R_factor_gt 0.0274
_refine_ls_shift/su_max 0.001
_refine_ls_shift/su_mean 0.000
_refine_ls_structure_factor_coef Fsqd
_refine_ls_weighting_details 'w=1/[\s^2^(Fo^2^)+(0.0253P)^2^+1.3841P] where P=(Fo^2^+2Fc^2^)/3'
_refine_ls_weighting_scheme calc
_refine_ls_wR_factor_gt 0.0666
_refine_ls_wR_factor_ref 0.0668
_reflns_Friedel_coverage 0.000
_reflns_number_gt 3907
_reflns_number_total 3931
_reflns_threshold_expression 'I > 2\s(I)'
_cod_data_source_file d4dt01304b2.cif
_cod_data_source_block 4c
_cod_depositor_comments 'Adding full bibliography for 7716642--7716648.cif.'
_cod_original_cell_volume 1796.430(17)
_cod_database_code 7716642
_shelx_shelxl_version_number 2018/3
_chemical_oxdiff_formula 'C20 H13 Cl F4 N2 Ni'
_chemical_oxdiff_usercomment TAR-84p
_shelx_space_group_comment
;
The symmetry employed for this shelxl refinement is uniquely defined
by the following loop, which should always be used as a source of
symmetry information in preference to the above space-group names.
They are only intended as comments.
;
_shelx_estimated_absorpt_t_max 0.543
_shelx_estimated_absorpt_t_min 0.254
_olex2_refinement_description
;
1. Fixed Uiso
 At 1.2 times of:
  All C(H) groups
;
_olex2_submission_special_instructions 'No special instructions were received'
_oxdiff_exptl_absorpt_empirical_details
;
Empirical correction (ABSPACK) includes:
- Absorption correction using spherical harmonics
- Frame scaling
;
_oxdiff_exptl_absorpt_empirical_full_max 1.154
_oxdiff_exptl_absorpt_empirical_full_min 0.865

loop_
_space_group_symop_operation_xyz
'x, y, z'
'-x, y+1/2, -z+1/2'
'-x, -y, -z'
'x, -y-1/2, z-1/2'

loop_
_atom_site_label
_atom_site_type_symbol
_atom_site_fract_x
_atom_site_fract_y
_atom_site_fract_z
_atom_site_U_iso_or_equiv
_atom_site_adp_type
_atom_site_occupancy
_atom_site_site_symmetry_order
_atom_site_calc_flag
_atom_site_refinement_flags_posn
_atom_site_refinement_flags_adp
_atom_site_refinement_flags_occupancy
_atom_site_disorder_assembly
_atom_site_disorder_group
Ni1 Ni 0.55104(3) 0.36246(2) 0.72551(2) 0.01320(8) Uani 1 1 d . . . . .
Cl1 Cl 0.49188(4) 0.34868(2) 0.89667(3) 0.01997(9) Uani 1 1 d . . . . .
N1 N 0.89122(15) 0.41397(6) 0.80950(10) 0.0145(2) Uani 1 1 d . . . . .
C1 C 0.78620(18) 0.35922(7) 0.77626(12) 0.0141(3) Uani 1 1 d . . . . .
N2 N 0.89155(15) 0.30332(6) 0.79223(10) 0.0152(2) Uani 1 1 d . . . . .
C2 C 1.06030(18) 0.32282(8) 0.83369(13) 0.0178(3) Uani 1 1 d . . . . .
H2 H 1.148(3) 0.2911(10) 0.8489(16) 0.021 Uiso 1 1 d . U . . .
C3 C 1.06008(18) 0.39237(8) 0.84438(12) 0.0171(3) Uani 1 1 d . . . . .
H3 H 1.147(3) 0.4227(10) 0.8681(16) 0.021 Uiso 1 1 d . U . . .
C4 C 0.83734(17) 0.48511(7) 0.79626(12) 0.0150(3) Uani 1 1 d . . . . .
C5 C 0.86298(18) 0.52180(8) 0.70088(12) 0.0168(3) Uani 1 1 d . . . . .
F5 F 0.93912(13) 0.48934(5) 0.62375(8) 0.0265(2) Uani 1 1 d . . . . .
C6 C 0.81144(19) 0.59004(8) 0.68119(13) 0.0190(3) Uani 1 1 d . . . . .
H6 H 0.827(3) 0.6122(11) 0.6144(17) 0.023 Uiso 1 1 d . U . . .
C7 C 0.73369(19) 0.62087(8) 0.76286(13) 0.0197(3) Uani 1 1 d . . . . .
F7 F 0.68571(13) 0.68812(5) 0.74657(9) 0.0287(2) Uani 1 1 d . . . . .
C8 C 0.7035(2) 0.58678(8) 0.85874(14) 0.0220(3) Uani 1 1 d . . . . .
H8 H 0.648(3) 0.6094(11) 0.9104(18) 0.026 Uiso 1 1 d . U . . .
C9 C 0.75524(19) 0.51775(8) 0.87465(13) 0.0192(3) Uani 1 1 d . . . . .
H9 H 0.738(3) 0.4918(11) 0.9411(17) 0.023 Uiso 1 1 d . U . . .
C10 C 0.84071(17) 0.23387(7) 0.75815(12) 0.0150(3) Uani 1 1 d . . . . .
C11 C 0.87243(18) 0.20892(8) 0.65522(12) 0.0171(3) Uani 1 1 d . . . . .
F11 F 0.94680(13) 0.25165(5) 0.58944(8) 0.0296(2) Uani 1 1 d . . . . .
C12 C 0.82972(19) 0.14238(8) 0.61685(13) 0.0195(3) Uani 1 1 d . . . . .
H12 H 0.850(3) 0.1275(10) 0.5468(18) 0.023 Uiso 1 1 d . U . . .
C13 C 0.75163(19) 0.10122(8) 0.68622(13) 0.0189(3) Uani 1 1 d . . . . .
F13 F 0.70824(13) 0.03538(5) 0.65124(9) 0.0268(2) Uani 1 1 d . . . . .
C14 C 0.7148(2) 0.12352(9) 0.78855(14) 0.0247(3) Uani 1 1 d . . . . .
H14 H 0.659(3) 0.0921(11) 0.8331(18) 0.030 Uiso 1 1 d . U . . .
C15 C 0.7596(2) 0.19110(8) 0.82453(14) 0.0224(3) Uani 1 1 d . . . . .
H15 H 0.736(3) 0.2078(11) 0.8930(18) 0.027 Uiso 1 1 d . U . . .
C16 C 0.55908(19) 0.38399(9) 0.55966(12) 0.0204(3) Uani 1 1 d . . . . .
H16 H 0.664(3) 0.3906(11) 0.5354(17) 0.025 Uiso 1 1 d . U . . .
C17 C 0.4680(2) 0.31936(8) 0.55727(13) 0.0225(3) Uani 1 1 d . . . . .
H17 H 0.502(3) 0.2754(11) 0.5345(18) 0.027 Uiso 1 1 d . U . . .
C18 C 0.3245(2) 0.33288(9) 0.60371(13) 0.0241(3) Uani 1 1 d . . . . .
H18 H 0.246(3) 0.3003(11) 0.6180(18) 0.029 Uiso 1 1 d . U . . .
C19 C 0.3198(2) 0.40637(9) 0.62853(13) 0.0228(3) Uani 1 1 d . . . . .
H19 H 0.237(3) 0.4286(11) 0.6585(18) 0.027 Uiso 1 1 d . U . . .
C20 C 0.4588(2) 0.43837(8) 0.59590(13) 0.0204(3) Uani 1 1 d . . . . .
H20 H 0.487(3) 0.4860(11) 0.6020(17) 0.025 Uiso 1 1 d . U . . .

loop_
_atom_site_aniso_label
_atom_site_aniso_U_11
_atom_site_aniso_U_22
_atom_site_aniso_U_33
_atom_site_aniso_U_23
_atom_site_aniso_U_13
_atom_site_aniso_U_12
Ni1 0.01164(13) 0.01453(13) 0.01373(13) 0.00084(9) 0.00317(9) 0.00019(8)
Cl1 0.01564(16) 0.02986(19) 0.01491(16) 0.00296(13) 0.00413(12) -0.00046(13)
N1 0.0140(5) 0.0129(6) 0.0168(5) 0.0004(4) 0.0032(4) 0.0000(4)
C1 0.0160(6) 0.0139(6) 0.0136(6) 0.0001(5) 0.0054(5) -0.0005(5)
N2 0.0131(5) 0.0132(5) 0.0195(6) -0.0001(4) 0.0037(4) 0.0001(4)
C2 0.0132(6) 0.0169(7) 0.0230(7) 0.0005(5) 0.0027(5) 0.0004(5)
C3 0.0139(6) 0.0172(7) 0.0199(7) 0.0001(5) 0.0025(5) -0.0007(5)
C4 0.0143(6) 0.0125(6) 0.0175(6) -0.0006(5) 0.0011(5) -0.0003(5)
C5 0.0160(6) 0.0180(7) 0.0171(6) -0.0020(5) 0.0049(5) -0.0003(5)
F5 0.0352(5) 0.0251(5) 0.0231(5) 0.0025(4) 0.0156(4) 0.0078(4)
C6 0.0196(7) 0.0177(7) 0.0187(7) 0.0031(5) 0.0016(5) -0.0018(5)
C7 0.0208(7) 0.0120(6) 0.0244(7) -0.0006(5) -0.0006(6) 0.0017(5)
F7 0.0361(5) 0.0133(4) 0.0358(5) 0.0013(4) 0.0046(4) 0.0057(4)
C8 0.0258(7) 0.0189(7) 0.0217(7) -0.0040(6) 0.0057(6) 0.0041(6)
C9 0.0233(7) 0.0185(7) 0.0166(7) 0.0006(5) 0.0057(5) 0.0012(6)
C10 0.0138(6) 0.0130(6) 0.0181(6) -0.0001(5) 0.0023(5) 0.0011(5)
C11 0.0149(6) 0.0199(7) 0.0164(6) 0.0030(5) 0.0027(5) -0.0017(5)
F11 0.0386(5) 0.0322(5) 0.0205(4) -0.0003(4) 0.0120(4) -0.0148(4)
C12 0.0186(7) 0.0227(7) 0.0167(7) -0.0043(6) 0.0021(5) 0.0011(6)
C13 0.0195(7) 0.0124(6) 0.0236(7) -0.0027(5) 0.0007(6) 0.0009(5)
F13 0.0340(5) 0.0142(4) 0.0319(5) -0.0064(4) 0.0051(4) -0.0024(4)
C14 0.0334(8) 0.0172(7) 0.0258(8) -0.0007(6) 0.0116(7) -0.0066(6)
C15 0.0291(8) 0.0190(7) 0.0222(7) -0.0040(6) 0.0125(6) -0.0050(6)
C16 0.0200(7) 0.0280(8) 0.0142(6) 0.0015(6) 0.0055(5) 0.0001(6)
C17 0.0281(8) 0.0208(7) 0.0164(7) -0.0032(6) -0.0015(6) 0.0014(6)
C18 0.0187(7) 0.0303(8) 0.0204(7) 0.0073(6) -0.0036(6) -0.0067(6)
C19 0.0175(7) 0.0339(9) 0.0166(7) 0.0057(6) 0.0023(5) 0.0087(6)
C20 0.0279(8) 0.0170(7) 0.0159(6) 0.0044(5) 0.0029(6) 0.0017(6)

loop_
_atom_type_symbol
_atom_type_description
_atom_type_scat_dispersion_real
_atom_type_scat_dispersion_imag
_atom_type_scat_source
C C 0.0181 0.0091 'International Tables Vol C Tables 4.2.6.8 and 6.1.1.4'
H H 0.0000 0.0000 'International Tables Vol C Tables 4.2.6.8 and 6.1.1.4'
N N 0.0311 0.0180 'International Tables Vol C Tables 4.2.6.8 and 6.1.1.4'
F F 0.0727 0.0534 'International Tables Vol C Tables 4.2.6.8 and 6.1.1.4'
Cl Cl 0.3639 0.7018 'International Tables Vol C Tables 4.2.6.8 and 6.1.1.4'
Ni Ni -3.0029 0.5091 'International Tables Vol C Tables 4.2.6.8 and 6.1.1.4'

loop_
_exptl_crystal_face_index_h
_exptl_crystal_face_index_k
_exptl_crystal_face_index_l
_exptl_crystal_face_perp_dist
1 0 2 0.2873
-1 0 -2 0.1717
-2 5 -2 0.1779
1 1 -1 0.1373
-1 -1 1 0.1182
-2 0 5 0.1504
1 0 -1 0.1221
-1 0 1 0.1182
-3 1 5 0.1203
5 2 -2 0.1401
-1 5 -3 0.1671
1 -5 2 0.2386
-2 -1 -5 0.1767
0 -5 -1 0.2747
0 5 1 0.2849
1 -5 1 0.2346
1 -3 -5 0.1760
1 -1 -1 0.0936
-1 1 1 0.1127
5 -2 -3 0.1115
5 -2 -2 0.1097
-3 5 0 0.1606
3 -5 0 0.1666
0 -5 1 0.2470
1 5 2 0.2694

loop_
_geom_angle_atom_site_label_1
_geom_angle_atom_site_label_2
_geom_angle_atom_site_label_3
_geom_angle
_geom_angle_site_symmetry_1
_geom_angle_site_symmetry_3
_geom_angle_publ_flag
C1 Ni1 Cl1 94.32(4) . . ?
C1 Ni1 C16 96.16(6) . . ?
C1 Ni1 C17 113.81(6) . . ?
C1 Ni1 C18 150.53(6) . . ?
C1 Ni1 C19 153.66(6) . . ?
C1 Ni1 C20 116.32(6) . . ?
C16 Ni1 Cl1 168.59(5) . . ?
C16 Ni1 C17 40.00(6) . . ?
C16 Ni1 C18 65.07(6) . . ?
C16 Ni1 C19 65.21(6) . . ?
C16 Ni1 C20 39.91(6) . . ?
C17 Ni1 Cl1 137.37(5) . . ?
C17 Ni1 C18 37.43(6) . . ?
C17 Ni1 C19 64.51(6) . . ?
C18 Ni1 Cl1 106.92(5) . . ?
C19 Ni1 Cl1 103.41(4) . . ?
C19 Ni1 C18 38.98(7) . . ?
C20 Ni1 Cl1 130.13(4) . . ?
C20 Ni1 C17 65.71(6) . . ?
C20 Ni1 C18 64.41(6) . . ?
C20 Ni1 C19 37.59(6) . . ?
C1 N1 C3 111.44(12) . . ?
C1 N1 C4 123.42(12) . . ?
C3 N1 C4 124.69(12) . . ?
N1 C1 Ni1 126.80(10) . . ?
N2 C1 Ni1 129.31(10) . . ?
N2 C1 N1 103.87(12) . . ?
C1 N2 C2 111.69(12) . . ?
C1 N2 C10 124.29(12) . . ?
C2 N2 C10 123.63(12) . . ?
N2 C2 H2 122.8(12) . . ?
C3 C2 N2 106.39(13) . . ?
C3 C2 H2 130.8(12) . . ?
N1 C3 H3 122.8(12) . . ?
C2 C3 N1 106.61(13) . . ?
C2 C3 H3 130.6(12) . . ?
C5 C4 N1 119.20(13) . . ?
C5 C4 C9 118.96(13) . . ?
C9 C4 N1 121.81(13) . . ?
F5 C5 C4 118.70(13) . . ?
F5 C5 C6 118.82(13) . . ?
C6 C5 C4 122.47(14) . . ?
C5 C6 H6 119.6(13) . . ?
C5 C6 C7 116.50(14) . . ?
C7 C6 H6 123.9(13) . . ?
F7 C7 C6 117.48(14) . . ?
F7 C7 C8 118.98(14) . . ?
C8 C7 C6 123.54(14) . . ?
C7 C8 H8 120.5(13) . . ?
C7 C8 C9 118.19(14) . . ?
C9 C8 H8 121.3(13) . . ?
C4 C9 C8 120.31(14) . . ?
C4 C9 H9 118.4(12) . . ?
C8 C9 H9 121.2(12) . . ?
C11 C10 N2 118.99(13) . . ?
C15 C10 N2 121.99(13) . . ?
C15 C10 C11 119.01(13) . . ?
F11 C11 C10 118.62(13) . . ?
F11 C11 C12 118.71(13) . . ?
C12 C11 C10 122.66(14) . . ?
C11 C12 H12 120.7(13) . . ?
C13 C12 C11 116.45(14) . . ?
C13 C12 H12 122.8(13) . . ?
C12 C13 C14 123.43(14) . . ?
F13 C13 C12 118.03(13) . . ?
F13 C13 C14 118.54(14) . . ?
C13 C14 H14 119.4(13) . . ?
C13 C14 C15 118.52(14) . . ?
C15 C14 H14 122.1(13) . . ?
C10 C15 C14 119.90(14) . . ?
C10 C15 H15 119.5(13) . . ?
C14 C15 H15 120.6(13) . . ?
Ni1 C16 H16 121.2(12) . . ?
C17 C16 Ni1 74.60(9) . . ?
C17 C16 H16 125.9(13) . . ?
C20 C16 Ni1 74.50(9) . . ?
C20 C16 H16 124.9(13) . . ?
C20 C16 C17 109.04(14) . . ?
Ni1 C17 H17 123.8(13) . . ?
C16 C17 Ni1 65.40(8) . . ?
C16 C17 H17 127.2(13) . . ?
C18 C17 Ni1 71.92(9) . . ?
C18 C17 C16 106.49(14) . . ?
C18 C17 H17 126.1(13) . . ?
Ni1 C18 H18 124.3(13) . . ?
C17 C18 Ni1 70.65(9) . . ?
C17 C18 H18 125.9(13) . . ?
C17 C18 C19 108.67(14) . . ?
C19 C18 Ni1 70.00(9) . . ?
C19 C18 H18 125.5(13) . . ?
Ni1 C19 H19 125.6(13) . . ?
C18 C19 Ni1 71.02(9) . . ?
C18 C19 H19 125.9(14) . . ?
C20 C19 Ni1 70.94(9) . . ?
C20 C19 C18 108.79(14) . . ?
C20 C19 H19 125.3(14) . . ?
Ni1 C20 H20 123.9(12) . . ?
C16 C20 Ni1 65.59(8) . . ?
C16 C20 H20 126.2(12) . . ?
C19 C20 Ni1 71.47(9) . . ?
C19 C20 C16 106.52(14) . . ?
C19 C20 H20 127.1(12) . . ?

loop_
_geom_bond_atom_site_label_1
_geom_bond_atom_site_label_2
_geom_bond_distance
_geom_bond_site_symmetry_2
_geom_bond_publ_flag
Ni1 Cl1 2.1953(4) . ?
Ni1 C1 1.8630(14) . ?
Ni1 C16 2.0323(15) . ?
Ni1 C17 2.1548(15) . ?
Ni1 C18 2.1710(15) . ?
Ni1 C19 2.1574(15) . ?
Ni1 C20 2.1507(15) . ?
N1 C1 1.3570(18) . ?
N1 C3 1.3977(18) . ?
N1 C4 1.4325(17) . ?
C1 N2 1.3555(18) . ?
N2 C2 1.3967(18) . ?
N2 C10 1.4310(18) . ?
C2 H2 0.92(2) . ?
C2 C3 1.342(2) . ?
C3 H3 0.91(2) . ?
C4 C5 1.385(2) . ?
C4 C9 1.389(2) . ?
C5 F5 1.3473(17) . ?
C5 C6 1.381(2) . ?
C6 H6 0.93(2) . ?
C6 C7 1.383(2) . ?
C7 F7 1.3511(17) . ?
C7 C8 1.377(2) . ?
C8 H8 0.93(2) . ?
C8 C9 1.391(2) . ?
C9 H9 0.97(2) . ?
C10 C11 1.384(2) . ?
C10 C15 1.384(2) . ?
C11 F11 1.3483(17) . ?
C11 C12 1.379(2) . ?
C12 H12 0.93(2) . ?
C12 C13 1.376(2) . ?
C13 F13 1.3562(17) . ?
C13 C14 1.376(2) . ?
C14 H14 0.97(2) . ?
C14 C15 1.393(2) . ?
C15 H15 0.93(2) . ?
C16 H16 0.94(2) . ?
C16 C17 1.437(2) . ?
C16 C20 1.432(2) . ?
C17 H17 0.94(2) . ?
C17 C18 1.388(2) . ?
C18 H18 0.92(2) . ?
C18 C19 1.444(2) . ?
C19 H19 0.91(2) . ?
C19 C20 1.388(2) . ?
C20 H20 0.94(2) . ?

loop_
_geom_torsion_atom_site_label_1
_geom_torsion_atom_site_label_2
_geom_torsion_atom_site_label_3
_geom_torsion_atom_site_label_4
_geom_torsion
_geom_torsion_site_symmetry_1
_geom_torsion_site_symmetry_2
_geom_torsion_site_symmetry_3
_geom_torsion_site_symmetry_4
_geom_torsion_publ_flag
Ni1 C1 N2 C2 -178.79(11) . . . . ?
Ni1 C1 N2 C10 8.2(2) . . . . ?
Ni1 C16 C17 C18 60.56(11) . . . . ?
Ni1 C16 C20 C19 -60.09(11) . . . . ?
Ni1 C17 C18 C19 59.92(11) . . . . ?
Ni1 C18 C19 C20 61.19(11) . . . . ?
Ni1 C19 C20 C16 56.35(10) . . . . ?
Cl1 Ni1 C1 N1 -90.50(12) . . . . ?
Cl1 Ni1 C1 N2 87.28(13) . . . . ?
N1 C1 N2 C2 -0.62(15) . . . . ?
N1 C1 N2 C10 -173.60(12) . . . . ?
N1 C4 C5 F5 -0.4(2) . . . . ?
N1 C4 C5 C6 178.69(13) . . . . ?
N1 C4 C9 C8 -179.54(13) . . . . ?
C1 N1 C3 C2 -0.53(17) . . . . ?
C1 N1 C4 C5 -95.15(16) . . . . ?
C1 N1 C4 C9 82.83(18) . . . . ?
C1 N2 C2 C3 0.32(17) . . . . ?
C1 N2 C10 C11 97.13(17) . . . . ?
C1 N2 C10 C15 -82.36(19) . . . . ?
N2 C2 C3 N1 0.13(16) . . . . ?
N2 C10 C11 F11 -1.5(2) . . . . ?
N2 C10 C11 C12 179.08(13) . . . . ?
N2 C10 C15 C14 -179.07(14) . . . . ?
C2 N2 C10 C11 -75.03(18) . . . . ?
C2 N2 C10 C15 105.49(17) . . . . ?
C3 N1 C1 Ni1 178.93(10) . . . . ?
C3 N1 C1 N2 0.70(15) . . . . ?
C3 N1 C4 C5 76.58(18) . . . . ?
C3 N1 C4 C9 -105.45(17) . . . . ?
C4 N1 C1 Ni1 -8.37(19) . . . . ?
C4 N1 C1 N2 173.40(12) . . . . ?
C4 N1 C3 C2 -173.12(13) . . . . ?
C4 C5 C6 C7 0.8(2) . . . . ?
C5 C4 C9 C8 -1.6(2) . . . . ?
C5 C6 C7 F7 178.55(13) . . . . ?
C5 C6 C7 C8 -1.4(2) . . . . ?
F5 C5 C6 C7 179.88(13) . . . . ?
C6 C7 C8 C9 0.5(2) . . . . ?
C7 C8 C9 C4 1.0(2) . . . . ?
F7 C7 C8 C9 -179.40(14) . . . . ?
C9 C4 C5 F5 -178.46(13) . . . . ?
C9 C4 C5 C6 0.7(2) . . . . ?
C10 N2 C2 C3 173.35(13) . . . . ?
C10 C11 C12 C13 0.5(2) . . . . ?
C11 C10 C15 C14 1.4(2) . . . . ?
C11 C12 C13 F13 -179.84(13) . . . . ?
C11 C12 C13 C14 0.5(2) . . . . ?
F11 C11 C12 C13 -178.97(13) . . . . ?
C12 C13 C14 C15 -0.4(3) . . . . ?
C13 C14 C15 C10 -0.6(3) . . . . ?
F13 C13 C14 C15 179.90(14) . . . . ?
C15 C10 C11 F11 178.01(14) . . . . ?
C15 C10 C11 C12 -1.4(2) . . . . ?
C16 Ni1 C1 N1 84.99(13) . . . . ?
C16 Ni1 C1 N2 -97.24(13) . . . . ?
C16 C17 C18 Ni1 -56.40(10) . . . . ?
C16 C17 C18 C19 3.51(17) . . . . ?
C17 Ni1 C1 N1 122.38(12) . . . . ?
C17 Ni1 C1 N2 -59.85(14) . . . . ?
C17 C16 C20 Ni1 67.21(10) . . . . ?
C17 C16 C20 C19 7.13(17) . . . . ?
C17 C18 C19 Ni1 -60.32(11) . . . . ?
C17 C18 C19 C20 0.87(17) . . . . ?
C18 Ni1 C1 N1 132.86(13) . . . . ?
C18 Ni1 C1 N2 -49.4(2) . . . . ?
C18 C19 C20 Ni1 -61.24(10) . . . . ?
C18 C19 C20 C16 -4.89(17) . . . . ?
C19 Ni1 C1 N1 42.1(2) . . . . ?
C19 Ni1 C1 N2 -140.13(14) . . . . ?
C20 Ni1 C1 N1 48.83(14) . . . . ?
C20 Ni1 C1 N2 -133.39(13) . . . . ?
C20 C16 C17 Ni1 -67.15(10) . . . . ?
C20 C16 C17 C18 -6.60(17) . . . . ?

loop_
_exptl_oxdiff_crystal_face_indexfrac_h
_exptl_oxdiff_crystal_face_indexfrac_k
_exptl_oxdiff_crystal_face_indexfrac_l
_exptl_oxdiff_crystal_face_x
_exptl_oxdiff_crystal_face_y
_exptl_oxdiff_crystal_face_z
1.0000 -0.0000 2.0000 -0.1633 -0.0574 -0.3122
-1.0000 0.0000 -2.0000 0.1633 0.0574 0.3122
-2.0000 5.0000 -2.0000 0.5893 0.1589 0.2255
1.0000 1.0000 -1.0000 -0.0626 0.2176 -0.0354
-1.0000 -1.0000 1.0000 0.0626 -0.2176 0.0354
-2.0000 -0.0000 5.0000 0.1992 -0.5898 -0.3195
1.0000 0.0000 -1.0000 -0.1208 0.1775 0.0024
-1.0000 -0.0000 1.0000 0.1208 -0.1775 -0.0024
-3.0000 1.0000 5.0000 0.3923 -0.6489 -0.2548
5.0000 2.0000 -2.0000 -0.5301 0.7329 -0.3781
-1.0000 5.0000 -3.0000 0.4685 0.3364 0.2280
1.0000 -5.0000 2.0000 -0.4543 -0.2581 -0.1231
-2.0000 -1.0000 -5.0000 0.2825 0.1528 0.7671
0.0000 -5.0000 -1.0000 -0.2769 -0.1225 0.2940
-0.0000 5.0000 1.0000 0.2769 0.1225 -0.2940
1.0000 -5.0000 1.0000 -0.4402 -0.1799 -0.0182
1.0000 -3.0000 -5.0000 -0.2389 0.3701 0.5354
1.0000 -1.0000 -1.0000 -0.1790 0.1373 0.0402
-1.0000 1.0000 1.0000 0.1790 -0.1373 -0.0402
5.0000 -2.0000 -3.0000 -0.7488 0.6506 -0.1220
5.0000 -2.0000 -2.0000 -0.7629 0.5723 -0.2269
-3.0000 5.0000 0.0000 0.6960 -0.0968 0.1182
3.0000 -5.0000 -0.0000 -0.6960 0.0968 -0.1182
0.0000 -5.0000 1.0000 -0.3052 -0.2791 0.0842
1.0000 5.0000 2.0000 0.1278 0.1434 -0.5013
